data_7005506
loop_
_publ_author_name
'Sebastian Burck'
'Dietrich Gudat'
'Martin Nieger'
'J\"urgen Tirre\'e'

_publ_section_title
;
 Structures, dynamic behaviour, and reactivity of
 P-cyclopentadienyl-substituted 1,3,2-diazaphospholenes
;
_journal_issue 19
_journal_name_full 'Dalton Transactions'
_journal_page_first 1891
_journal_paper_doi 10.1039/b702720f
_journal_year 2007
_chemical_formula_moiety '(C25 H28 N2 P) Li (C4 H10 O2)'
_chemical_formula_sum 'C29 H38 Li N2 O2 P'
_chemical_formula_weight 484.52
_chemical_name_common
;
Dimethoxyethane-lithium-eta$5-2-(1,3-dimesityl-1,3,2-
diazaphospholenyl)-cyclopentadienide
;
_chemical_name_systematic
;
Dimethoxyethane-lithium-eta^5-2-(1,3-dimesityl-1,3,2-diazaphospholenyl)-
cyclopentadienide
;
_space_group_IT_number 14
_symmetry_cell_setting monoclinic
_symmetry_space_group_name_Hall '-P 2yn'
_symmetry_space_group_name_H-M 'P 1 21/n 1'
_atom_sites_solution_hydrogens geom
_atom_sites_solution_primary direct
_atom_sites_solution_secondary difmap
_audit_creation_method SHELXL-97
_cell_angle_alpha 90.00
_cell_angle_beta 92.711(2)
_cell_angle_gamma 90.00
_cell_formula_units_Z 4
_cell_length_a 8.5950(3)
_cell_length_b 21.7213(8)
_cell_length_c 14.6049(6)
_cell_measurement_reflns_used 4755
_cell_measurement_temperature 123(2)
_cell_measurement_theta_max 27.5
_cell_measurement_theta_min 1
_cell_volume 2723.60(18)
_computing_cell_refinement DENZO-SMN
_computing_data_collection Collect
_computing_data_reduction DENZO-SMN
_computing_molecular_graphics SHELXTL-NT
_computing_publication_material 'SHELXL-97 (Sheldrick, 1997)'
_computing_structure_refinement 'SHELXL-97 (Sheldrick, 1997)'
_computing_structure_solution 'SHELXS-97 (Sheldrick, 1990)'
_diffrn_ambient_temperature 123(2)
_diffrn_measured_fraction_theta_full 0.992
_diffrn_measured_fraction_theta_max 0.992
_diffrn_measurement_device_type 'Nonius KappaCCD'
_diffrn_measurement_method 'rotation in phi and omega, 1 deg.'
_diffrn_radiation_monochromator graphite
_diffrn_radiation_source 'fine-focus sealed tube'
_diffrn_radiation_type MoK\a
_diffrn_radiation_wavelength 0.71073
_diffrn_reflns_av_R_equivalents 0.0405
_diffrn_reflns_av_sigmaI/netI 0.0869
_diffrn_reflns_limit_h_max 6
_diffrn_reflns_limit_h_min -10
_diffrn_reflns_limit_k_max 23
_diffrn_reflns_limit_k_min -25
_diffrn_reflns_limit_l_max 17
_diffrn_reflns_limit_l_min -16
_diffrn_reflns_number 12355
_diffrn_reflns_theta_full 25.00
_diffrn_reflns_theta_max 25.03
_diffrn_reflns_theta_min 2.95
_exptl_absorpt_coefficient_mu 0.128
_exptl_absorpt_correction_type none
_exptl_crystal_colour colourless
_exptl_crystal_density_diffrn 1.182
_exptl_crystal_density_meas ?
_exptl_crystal_density_method 'not measured'
_exptl_crystal_description plates
_exptl_crystal_F_000 1040
_exptl_crystal_size_max 0.20
_exptl_crystal_size_mid 0.10
_exptl_crystal_size_min 0.05
_refine_diff_density_max 0.632
_refine_diff_density_min -0.275
_refine_diff_density_rms 0.045
_refine_ls_extinction_method none
_refine_ls_goodness_of_fit_ref 0.967
_refine_ls_hydrogen_treatment riding
_refine_ls_matrix_type full
_refine_ls_number_parameters 322
_refine_ls_number_reflns 4776
_refine_ls_number_restraints 0
_refine_ls_restrained_S_all 0.967
_refine_ls_R_factor_all 0.0895
_refine_ls_R_factor_gt 0.0496
_refine_ls_shift/su_max 0.001
_refine_ls_shift/su_mean 0.000
_refine_ls_structure_factor_coef Fsqd
_refine_ls_weighting_details 'calc w=1/[\s^2^(Fo^2^)+(0.0610P)^2^+0.0000P] where P=(Fo^2^+2Fc^2^)/3'
_refine_ls_weighting_scheme calc
_refine_ls_wR_factor_gt 0.1140
_refine_ls_wR_factor_ref 0.1243
_reflns_number_gt 2984
_reflns_number_total 4776
_reflns_threshold_expression >2sigma(I)
_cod_data_source_file b702720f.txt
_cod_data_source_block gudat93
_cod_depositor_comments
;
The following automatic conversions were performed:

'_exptl_crystal_density_meas' value 'none' was changed to '?' - the
value is perceived as not measured.

Automatic conversion script
Id: cif_fix_values 3008 2015-01-20 13:52:24Z robertas 
;
_cod_original_sg_symbol_H-M P2(1)/n
_cod_database_code 7005506

loop_
_symmetry_equiv_pos_as_xyz
'x, y, z'
'-x+1/2, y+1/2, -z+1/2'
'-x, -y, -z'
'x-1/2, -y-1/2, z-1/2'

loop_
_atom_site_label
_atom_site_type_symbol
_atom_site_fract_x
_atom_site_fract_y
_atom_site_fract_z
_atom_site_U_iso_or_equiv
_atom_site_adp_type
_atom_site_occupancy
_atom_site_symmetry_multiplicity
_atom_site_calc_flag
_atom_site_refinement_flags
_atom_site_disorder_assembly
_atom_site_disorder_group
P1 P 0.46548(7) 0.13386(3) 0.70773(5) 0.02653(19) Uani 1 1 d . . .
N2 N 0.3692(2) 0.07879(8) 0.63881(13) 0.0264(5) Uani 1 1 d . . .
C3 C 0.3120(3) 0.03044(11) 0.69115(18) 0.0296(6) Uani 1 1 d . . .
H3 H 0.2404 0.0005 0.6673 0.036 Uiso 1 1 calc R . .
C4 C 0.3682(3) 0.03072(11) 0.77760(18) 0.0309(6) Uani 1 1 d . . .
H4 H 0.3404 0.0015 0.8224 0.037 Uiso 1 1 calc R . .
N5 N 0.4739(2) 0.07955(9) 0.79475(14) 0.0290(5) Uani 1 1 d . . .
C6 C 0.3419(3) 0.08392(10) 0.54211(17) 0.0251(6) Uani 1 1 d . . .
C7 C 0.1904(3) 0.08540(10) 0.50286(18) 0.0288(6) Uani 1 1 d . . .
C8 C 0.1702(3) 0.09095(11) 0.40739(18) 0.0338(7) Uani 1 1 d . . .
H8 H 0.0675 0.0912 0.3803 0.041 Uiso 1 1 calc R . .
C9 C 0.2951(3) 0.09603(11) 0.35117(18) 0.0330(6) Uani 1 1 d . . .
C10 C 0.4428(3) 0.09364(11) 0.39162(17) 0.0312(6) Uani 1 1 d . . .
H10 H 0.5295 0.0969 0.3539 0.037 Uiso 1 1 calc R . .
C11 C 0.4700(3) 0.08663(10) 0.48584(17) 0.0264(6) Uani 1 1 d . . .
C12 C 0.6348(3) 0.07816(11) 0.52394(18) 0.0340(6) Uani 1 1 d . . .
H12A H 0.6619 0.1119 0.5664 0.051 Uiso 1 1 calc R . .
H12B H 0.7062 0.0783 0.4736 0.051 Uiso 1 1 calc R . .
H12C H 0.6433 0.0388 0.5566 0.051 Uiso 1 1 calc R . .
C13 C 0.2720(4) 0.10409(14) 0.24797(18) 0.0518(8) Uani 1 1 d . . .
H13A H 0.3468 0.1344 0.2268 0.078 Uiso 1 1 calc R . .
H13B H 0.1658 0.1185 0.2331 0.078 Uiso 1 1 calc R . .
H13C H 0.2887 0.0646 0.2176 0.078 Uiso 1 1 calc R . .
C14 C 0.0502(3) 0.08241(12) 0.56047(19) 0.0396(7) Uani 1 1 d . . .
H14A H 0.0263 0.0393 0.5738 0.059 Uiso 1 1 calc R . .
H14B H -0.0391 0.1013 0.5271 0.059 Uiso 1 1 calc R . .
H14C H 0.0719 0.1046 0.6180 0.059 Uiso 1 1 calc R . .
C15 C 0.5833(3) 0.07989(10) 0.87224(17) 0.0268(6) Uani 1 1 d . . .
C16 C 0.7434(3) 0.07501(10) 0.85825(18) 0.0296(6) Uani 1 1 d . . .
C17 C 0.8471(3) 0.07629(10) 0.93455(18) 0.0314(6) Uani 1 1 d . . .
H17 H 0.9556 0.0732 0.9255 0.038 Uiso 1 1 calc R . .
C18 C 0.7978(3) 0.08197(10) 1.02339(18) 0.0318(6) Uani 1 1 d . . .
C19 C 0.6380(3) 0.08571(10) 1.03454(17) 0.0308(6) Uani 1 1 d . . .
H19 H 0.6019 0.0895 1.0948 0.037 Uiso 1 1 calc R . .
C20 C 0.5293(3) 0.08409(10) 0.96092(17) 0.0275(6) Uani 1 1 d . . .
C21 C 0.3575(3) 0.08565(11) 0.97870(17) 0.0309(6) Uani 1 1 d . . .
H21A H 0.3010 0.1065 0.9278 0.046 Uiso 1 1 calc R . .
H21B H 0.3417 0.1080 1.0358 0.046 Uiso 1 1 calc R . .
H21C H 0.3185 0.0435 0.9840 0.046 Uiso 1 1 calc R . .
C22 C 0.9120(3) 0.08254(12) 1.10449(18) 0.0418(7) Uani 1 1 d . . .
H22A H 0.8933 0.1188 1.1424 0.063 Uiso 1 1 calc R . .
H22B H 1.0183 0.0841 1.0831 0.063 Uiso 1 1 calc R . .
H22C H 0.8990 0.0451 1.1409 0.063 Uiso 1 1 calc R . .
C23 C 0.8054(3) 0.06775(12) 0.76356(18) 0.0355(7) Uani 1 1 d . . .
H23A H 0.8088 0.1081 0.7336 0.053 Uiso 1 1 calc R . .
H23B H 0.7370 0.0402 0.7270 0.053 Uiso 1 1 calc R . .
H23C H 0.9106 0.0503 0.7687 0.053 Uiso 1 1 calc R . .
C24 C 0.3182(3) 0.18710(10) 0.73839(16) 0.0255(6) Uani 1 1 d . . .
C25 C 0.1683(3) 0.18075(12) 0.77598(17) 0.0343(7) Uani 1 1 d . . .
H25 H 0.1213 0.1429 0.7920 0.041 Uiso 1 1 calc R . .
C26 C 0.1027(3) 0.23832(13) 0.78534(18) 0.0406(7) Uani 1 1 d . . .
H26 H 0.0032 0.2466 0.8084 0.049 Uiso 1 1 calc R . .
C27 C 0.2077(3) 0.28253(13) 0.75511(18) 0.0422(7) Uani 1 1 d . . .
H27 H 0.1925 0.3258 0.7545 0.051 Uiso 1 1 calc R . .
C28 C 0.3383(3) 0.25146(11) 0.72625(17) 0.0323(6) Uani 1 1 d . . .
H28 H 0.4272 0.2704 0.7021 0.039 Uiso 1 1 calc R . .
Li1 Li 0.3301(5) 0.2345(2) 0.8775(3) 0.0372(11) Uani 1 1 d . . .
C1D C 0.1088(3) 0.23378(14) 1.0310(2) 0.0551(8) Uani 1 1 d . . .
H1D1 H 0.0414 0.2122 0.9854 0.083 Uiso 1 1 calc R . .
H1D2 H 0.0754 0.2768 1.0353 0.083 Uiso 1 1 calc R . .
H1D3 H 0.1014 0.2138 1.0908 0.083 Uiso 1 1 calc R . .
O1D O 0.2638(2) 0.23161(8) 1.00442(12) 0.0420(5) Uani 1 1 d . . .
C2D C 0.3691(3) 0.26258(13) 1.0663(2) 0.0462(8) Uani 1 1 d . . .
H2D1 H 0.3573 0.2473 1.1295 0.055 Uiso 1 1 calc R . .
H2D2 H 0.3477 0.3074 1.0654 0.055 Uiso 1 1 calc R . .
C3D C 0.5320(4) 0.25031(12) 1.0368(2) 0.0461(8) Uani 1 1 d . . .
H3D1 H 0.6063 0.2794 1.0675 0.055 Uiso 1 1 calc R . .
H3D2 H 0.5640 0.2078 1.0534 0.055 Uiso 1 1 calc R . .
O2D O 0.5311(2) 0.25830(8) 0.93995(14) 0.0466(5) Uani 1 1 d . . .
C4D C 0.6819(3) 0.24809(13) 0.9047(2) 0.0571(9) Uani 1 1 d . . .
H4D1 H 0.6763 0.2539 0.8381 0.086 Uiso 1 1 calc R . .
H4D2 H 0.7159 0.2060 0.9191 0.086 Uiso 1 1 calc R . .
H4D3 H 0.7565 0.2774 0.9329 0.086 Uiso 1 1 calc R . .

loop_
_atom_site_aniso_label
_atom_site_aniso_U_11
_atom_site_aniso_U_22
_atom_site_aniso_U_33
_atom_site_aniso_U_23
_atom_site_aniso_U_13
_atom_site_aniso_U_12
P1 0.0241(4) 0.0313(4) 0.0243(4) 0.0005(3) 0.0029(3) -0.0015(3)
N2 0.0284(12) 0.0305(11) 0.0205(12) -0.0002(9) 0.0044(9) -0.0037(9)
C3 0.0271(15) 0.0273(14) 0.0346(17) -0.0004(12) 0.0022(12) -0.0041(11)
C4 0.0314(15) 0.0288(14) 0.0328(17) 0.0033(12) 0.0060(13) -0.0044(12)
N5 0.0262(12) 0.0347(12) 0.0257(12) 0.0035(10) -0.0018(10) -0.0044(9)
C6 0.0255(14) 0.0256(13) 0.0243(15) -0.0027(11) 0.0027(12) -0.0033(11)
C7 0.0251(15) 0.0279(13) 0.0336(16) -0.0029(12) 0.0049(12) -0.0002(11)
C8 0.0275(15) 0.0358(15) 0.0370(18) -0.0034(13) -0.0103(13) 0.0014(12)
C9 0.0374(17) 0.0353(15) 0.0260(16) -0.0006(12) -0.0026(13) -0.0029(12)
C10 0.0322(16) 0.0381(15) 0.0239(15) -0.0005(12) 0.0087(12) -0.0059(12)
C11 0.0267(14) 0.0273(13) 0.0249(15) -0.0044(11) 0.0000(12) -0.0036(11)
C12 0.0243(14) 0.0471(16) 0.0308(16) -0.0048(13) 0.0034(12) -0.0007(12)
C13 0.059(2) 0.067(2) 0.0282(17) 0.0054(15) -0.0084(15) -0.0076(16)
C14 0.0255(15) 0.0497(17) 0.0439(18) -0.0043(14) 0.0033(13) -0.0018(13)
C15 0.0309(15) 0.0229(13) 0.0263(15) 0.0011(11) 0.0000(12) 0.0002(11)
C16 0.0298(15) 0.0291(13) 0.0298(16) 0.0015(12) 0.0019(13) -0.0004(11)
C17 0.0242(14) 0.0318(14) 0.0380(18) 0.0026(13) 0.0003(13) -0.0021(11)
C18 0.0381(17) 0.0258(13) 0.0309(16) 0.0017(12) -0.0045(13) -0.0010(12)
C19 0.0387(17) 0.0285(13) 0.0254(15) 0.0003(12) 0.0029(13) -0.0006(12)
C20 0.0324(15) 0.0231(12) 0.0269(15) 0.0034(11) 0.0009(12) 0.0013(11)
C21 0.0316(15) 0.0345(14) 0.0269(15) 0.0028(12) 0.0050(12) 0.0032(11)
C22 0.0429(18) 0.0434(16) 0.0382(18) 0.0029(14) -0.0075(14) -0.0028(13)
C23 0.0279(15) 0.0435(15) 0.0353(17) 0.0021(13) 0.0040(13) 0.0023(12)
C24 0.0262(14) 0.0317(13) 0.0188(14) -0.0014(11) 0.0022(11) -0.0008(11)
C25 0.0295(15) 0.0467(16) 0.0269(16) 0.0025(13) 0.0031(12) -0.0005(12)
C26 0.0300(16) 0.0638(19) 0.0283(17) -0.0018(15) 0.0039(13) 0.0164(15)
C27 0.0522(19) 0.0412(16) 0.0338(17) 0.0042(14) 0.0077(15) 0.0131(15)
C28 0.0355(16) 0.0377(15) 0.0245(15) 0.0039(12) 0.0106(12) 0.0018(12)
Li1 0.034(3) 0.048(3) 0.030(3) -0.002(2) 0.005(2) 0.001(2)
C1D 0.049(2) 0.071(2) 0.047(2) -0.0102(17) 0.0246(16) -0.0045(16)
O1D 0.0390(12) 0.0545(11) 0.0327(11) -0.0065(10) 0.0056(9) 0.0012(9)
C2D 0.055(2) 0.0464(17) 0.0373(18) -0.0092(14) -0.0011(16) -0.0042(15)
C3D 0.053(2) 0.0415(16) 0.042(2) -0.0098(14) -0.0116(16) 0.0064(14)
O2D 0.0307(12) 0.0646(13) 0.0446(14) -0.0002(10) 0.0019(10) 0.0011(9)
C4D 0.0309(18) 0.0603(19) 0.081(3) -0.0004(18) 0.0081(17) 0.0012(14)

loop_
_atom_type_symbol
_atom_type_description
_atom_type_scat_dispersion_real
_atom_type_scat_dispersion_imag
_atom_type_scat_source
C C 0.0033 0.0016 'International Tables Vol C Tables 4.2.6.8 and 6.1.1.4'
H H 0.0000 0.0000 'International Tables Vol C Tables 4.2.6.8 and 6.1.1.4'
Li Li -0.0003 0.0001 'International Tables Vol C Tables 4.2.6.8 and 6.1.1.4'
N N 0.0061 0.0033 'International Tables Vol C Tables 4.2.6.8 and 6.1.1.4'
O O 0.0106 0.0060 'International Tables Vol C Tables 4.2.6.8 and 6.1.1.4'
P P 0.1023 0.0942 'International Tables Vol C Tables 4.2.6.8 and 6.1.1.4'

loop_
_geom_angle_atom_site_label_1
_geom_angle_atom_site_label_2
_geom_angle_atom_site_label_3
_geom_angle
_geom_angle_site_symmetry_1
_geom_angle_site_symmetry_3
_geom_angle_publ_flag
N5 P1 N2 87.64(9) . . ?
N5 P1 C24 105.21(11) . . ?
N2 P1 C24 105.42(10) . . ?
C3 N2 C6 123.6(2) . . ?
C3 N2 P1 111.58(16) . . ?
C6 N2 P1 124.68(15) . . ?
C4 C3 N2 113.2(2) . . ?
C4 C3 H3 123.4 . . ?
N2 C3 H3 123.4 . . ?
C3 C4 N5 111.9(2) . . ?
C3 C4 H4 124.0 . . ?
N5 C4 H4 124.0 . . ?
C4 N5 C15 122.37(19) . . ?
C4 N5 P1 112.15(16) . . ?
C15 N5 P1 125.27(15) . . ?
C7 C6 C11 119.9(2) . . ?
C7 C6 N2 121.0(2) . . ?
C11 C6 N2 119.1(2) . . ?
C6 C7 C8 118.6(2) . . ?
C6 C7 C14 121.7(2) . . ?
C8 C7 C14 119.7(2) . . ?
C9 C8 C7 122.2(2) . . ?
C9 C8 H8 118.9 . . ?
C7 C8 H8 118.9 . . ?
C10 C9 C8 117.8(2) . . ?
C10 C9 C13 120.3(3) . . ?
C8 C9 C13 121.9(2) . . ?
C9 C10 C11 122.5(2) . . ?
C9 C10 H10 118.8 . . ?
C11 C10 H10 118.8 . . ?
C10 C11 C6 118.9(2) . . ?
C10 C11 C12 119.2(2) . . ?
C6 C11 C12 121.8(2) . . ?
C11 C12 H12A 109.5 . . ?
C11 C12 H12B 109.5 . . ?
H12A C12 H12B 109.5 . . ?
C11 C12 H12C 109.5 . . ?
H12A C12 H12C 109.5 . . ?
H12B C12 H12C 109.5 . . ?
C9 C13 H13A 109.5 . . ?
C9 C13 H13B 109.5 . . ?
H13A C13 H13B 109.5 . . ?
C9 C13 H13C 109.5 . . ?
H13A C13 H13C 109.5 . . ?
H13B C13 H13C 109.5 . . ?
C7 C14 H14A 109.5 . . ?
C7 C14 H14B 109.5 . . ?
H14A C14 H14B 109.5 . . ?
C7 C14 H14C 109.5 . . ?
H14A C14 H14C 109.5 . . ?
H14B C14 H14C 109.5 . . ?
C20 C15 C16 120.6(2) . . ?
C20 C15 N5 119.8(2) . . ?
C16 C15 N5 119.6(2) . . ?
C17 C16 C15 118.4(2) . . ?
C17 C16 C23 119.5(2) . . ?
C15 C16 C23 122.0(2) . . ?
C18 C17 C16 122.4(2) . . ?
C18 C17 H17 118.8 . . ?
C16 C17 H17 118.8 . . ?
C17 C18 C19 117.4(2) . . ?
C17 C18 C22 121.3(2) . . ?
C19 C18 C22 121.2(2) . . ?
C20 C19 C18 122.5(2) . . ?
C20 C19 H19 118.7 . . ?
C18 C19 H19 118.7 . . ?
C19 C20 C15 118.5(2) . . ?
C19 C20 C21 119.5(2) . . ?
C15 C20 C21 122.0(2) . . ?
C20 C21 H21A 109.5 . . ?
C20 C21 H21B 109.5 . . ?
H21A C21 H21B 109.5 . . ?
C20 C21 H21C 109.5 . . ?
H21A C21 H21C 109.5 . . ?
H21B C21 H21C 109.5 . . ?
C18 C22 H22A 109.5 . . ?
C18 C22 H22B 109.5 . . ?
H22A C22 H22B 109.5 . . ?
C18 C22 H22C 109.5 . . ?
H22A C22 H22C 109.5 . . ?
H22B C22 H22C 109.5 . . ?
C16 C23 H23A 109.5 . . ?
C16 C23 H23B 109.5 . . ?
H23A C23 H23B 109.5 . . ?
C16 C23 H23C 109.5 . . ?
H23A C23 H23C 109.5 . . ?
H23B C23 H23C 109.5 . . ?
C28 C24 C25 105.0(2) . . ?
C28 C24 P1 120.94(19) . . ?
C25 C24 P1 134.03(18) . . ?
C28 C24 Li1 70.47(17) . . ?
C25 C24 Li1 72.79(18) . . ?
P1 C24 Li1 120.95(16) . . ?
C26 C25 C24 109.3(2) . . ?
C26 C25 Li1 73.40(19) . . ?
C24 C25 Li1 70.76(18) . . ?
C26 C25 H25 125.4 . . ?
C24 C25 H25 125.4 . . ?
Li1 C25 H25 122.1 . . ?
C25 C26 C27 108.4(2) . . ?
C25 C26 Li1 71.84(18) . . ?
C27 C26 Li1 70.75(19) . . ?
C25 C26 H26 125.8 . . ?
C27 C26 H26 125.8 . . ?
Li1 C26 H26 123.3 . . ?
C28 C27 C26 107.7(2) . . ?
C28 C27 Li1 70.57(19) . . ?
C26 C27 Li1 73.76(19) . . ?
C28 C27 H27 126.2 . . ?
C26 C27 H27 126.2 . . ?
Li1 C27 H27 121.3 . . ?
C27 C28 C24 109.6(2) . . ?
C27 C28 Li1 73.63(19) . . ?
C24 C28 Li1 72.88(18) . . ?
C27 C28 H28 125.2 . . ?
C24 C28 H28 125.2 . . ?
Li1 C28 H28 120.0 . . ?
O1D Li1 Cp 135.7(2) . . ?
O2D Li1 Cp 141.8(2) . . ?
O1D Li1 O2D 81.93(19) . . ?
O1D Li1 C28 163.2(2) . . ?
O2D Li1 C28 110.0(2) . . ?
O1D Li1 C24 145.6(2) . . ?
O2D Li1 C24 122.0(2) . . ?
C28 Li1 C24 36.64(11) . . ?
O1D Li1 C27 127.5(2) . . ?
O2D Li1 C27 126.8(2) . . ?
C28 Li1 C27 35.80(11) . . ?
C24 Li1 C27 60.55(15) . . ?
O1D Li1 C25 113.5(2) . . ?
O2D Li1 C25 156.2(3) . . ?
C28 Li1 C25 59.71(15) . . ?
C24 Li1 C25 36.45(11) . . ?
C27 Li1 C25 59.05(14) . . ?
O1D Li1 C26 105.9(2) . . ?
O2D Li1 C26 161.5(2) . . ?
C28 Li1 C26 59.23(15) . . ?
C24 Li1 C26 59.87(14) . . ?
C27 Li1 C26 35.49(11) . . ?
C25 Li1 C26 34.76(11) . . ?
O1D C1D H1D1 109.5 . . ?
O1D C1D H1D2 109.5 . . ?
H1D1 C1D H1D2 109.5 . . ?
O1D C1D H1D3 109.5 . . ?
H1D1 C1D H1D3 109.5 . . ?
H1D2 C1D H1D3 109.5 . . ?
C1D O1D C2D 113.1(2) . . ?
C1D O1D Li1 125.4(2) . . ?
C2D O1D Li1 112.4(2) . . ?
O1D C2D C3D 107.9(2) . . ?
O1D C2D H2D1 110.1 . . ?
C3D C2D H2D1 110.1 . . ?
O1D C2D H2D2 110.1 . . ?
C3D C2D H2D2 110.1 . . ?
H2D1 C2D H2D2 108.4 . . ?
O2D C3D C2D 107.5(2) . . ?
O2D C3D H3D1 110.2 . . ?
C2D C3D H3D1 110.2 . . ?
O2D C3D H3D2 110.2 . . ?
C2D C3D H3D2 110.2 . . ?
H3D1 C3D H3D2 108.5 . . ?
C3D O2D C4D 112.0(2) . . ?
C3D O2D Li1 112.9(2) . . ?
C4D O2D Li1 125.2(2) . . ?
O2D C4D H4D1 109.5 . . ?
O2D C4D H4D2 109.5 . . ?
H4D1 C4D H4D2 109.5 . . ?
O2D C4D H4D3 109.5 . . ?
H4D1 C4D H4D3 109.5 . . ?
H4D2 C4D H4D3 109.5 . . ?

loop_
_geom_bond_atom_site_label_1
_geom_bond_atom_site_label_2
_geom_bond_distance
_geom_bond_site_symmetry_2
_geom_bond_publ_flag
P1 N5 1.733(2) . ?
P1 N2 1.7464(19) . ?
P1 C24 1.787(2) . ?
N2 C3 1.402(3) . ?
N2 C6 1.425(3) . ?
C3 C4 1.330(3) . ?
C3 H3 0.9500 . ?
C4 N5 1.412(3) . ?
C4 H4 0.9500 . ?
N5 C15 1.436(3) . ?
C6 C7 1.398(3) . ?
C6 C11 1.405(3) . ?
C7 C8 1.402(3) . ?
C7 C14 1.504(3) . ?
C8 C9 1.386(4) . ?
C8 H8 0.9500 . ?
C9 C10 1.376(3) . ?
C9 C13 1.521(3) . ?
C10 C11 1.393(3) . ?
C10 H10 0.9500 . ?
C11 C12 1.509(3) . ?
C12 H12A 0.9800 . ?
C12 H12B 0.9800 . ?
C12 H12C 0.9800 . ?
C13 H13A 0.9800 . ?
C13 H13B 0.9800 . ?
C13 H13C 0.9800 . ?
C14 H14A 0.9800 . ?
C14 H14B 0.9800 . ?
C14 H14C 0.9800 . ?
C15 C20 1.399(3) . ?
C15 C16 1.405(3) . ?
C16 C17 1.394(3) . ?
C16 C23 1.514(4) . ?
C17 C18 1.390(4) . ?
C17 H17 0.9500 . ?
C18 C19 1.393(3) . ?
C18 C22 1.502(3) . ?
C19 C20 1.391(3) . ?
C19 H19 0.9500 . ?
C20 C21 1.512(3) . ?
C21 H21A 0.9800 . ?
C21 H21B 0.9800 . ?
C21 H21C 0.9800 . ?
C22 H22A 0.9800 . ?
C22 H22B 0.9800 . ?
C22 H22C 0.9800 . ?
C23 H23A 0.9800 . ?
C23 H23B 0.9800 . ?
C23 H23C 0.9800 . ?
C24 C28 1.421(3) . ?
C24 C25 1.432(3) . ?
C24 Li1 2.275(5) . ?
C25 C26 1.381(3) . ?
C25 Li1 2.302(5) . ?
C25 H25 0.9500 . ?
C26 C27 1.404(4) . ?
C26 Li1 2.321(5) . ?
C26 H26 0.9500 . ?
C27 C28 1.392(3) . ?
C27 Li1 2.283(5) . ?
C27 H27 0.9500 . ?
C28 Li1 2.244(5) . ?
C28 H28 0.9500 . ?
Li1 Cp 1.947(5) . ?
Li1 O1D 1.966(5) . ?
Li1 O2D 1.984(5) . ?
C1D O1D 1.406(3) . ?
C1D H1D1 0.9800 . ?
C1D H1D2 0.9800 . ?
C1D H1D3 0.9800 . ?
O1D C2D 1.418(3) . ?
C2D C3D 1.508(4) . ?
C2D H2D1 0.9900 . ?
C2D H2D2 0.9900 . ?
C3D O2D 1.425(3) . ?
C3D H3D1 0.9900 . ?
C3D H3D2 0.9900 . ?
O2D C4D 1.434(3) . ?
C4D H4D1 0.9800 . ?
C4D H4D2 0.9800 . ?
C4D H4D3 0.9800 . ?

loop_
_geom_torsion_atom_site_label_1
_geom_torsion_atom_site_label_2
_geom_torsion_atom_site_label_3
_geom_torsion_atom_site_label_4
_geom_torsion
_geom_torsion_site_symmetry_1
_geom_torsion_site_symmetry_2
_geom_torsion_site_symmetry_3
_geom_torsion_site_symmetry_4
_geom_torsion_publ_flag
N5 P1 N2 C3 16.43(17) . . . . ?
C24 P1 N2 C3 -88.71(17) . . . . ?
N5 P1 N2 C6 -167.7(2) . . . . ?
C24 P1 N2 C6 87.2(2) . . . . ?
C6 N2 C3 C4 171.8(2) . . . . ?
P1 N2 C3 C4 -12.2(3) . . . . ?
N2 C3 C4 N5 -0.9(3) . . . . ?
C3 C4 N5 C15 -161.4(2) . . . . ?
C3 C4 N5 P1 13.7(3) . . . . ?
N2 P1 N5 C4 -17.00(17) . . . . ?
C24 P1 N5 C4 88.34(18) . . . . ?
N2 P1 N5 C15 157.9(2) . . . . ?
C24 P1 N5 C15 -96.7(2) . . . . ?
C3 N2 C6 C7 57.1(3) . . . . ?
P1 N2 C6 C7 -118.3(2) . . . . ?
C3 N2 C6 C11 -122.0(2) . . . . ?
P1 N2 C6 C11 62.6(3) . . . . ?
C11 C6 C7 C8 -1.4(3) . . . . ?
N2 C6 C7 C8 179.5(2) . . . . ?
C11 C6 C7 C14 179.8(2) . . . . ?
N2 C6 C7 C14 0.7(3) . . . . ?
C6 C7 C8 C9 -1.1(4) . . . . ?
C14 C7 C8 C9 177.7(2) . . . . ?
C7 C8 C9 C10 1.9(4) . . . . ?
C7 C8 C9 C13 -178.0(2) . . . . ?
C8 C9 C10 C11 -0.3(4) . . . . ?
C13 C9 C10 C11 179.7(2) . . . . ?
C9 C10 C11 C6 -2.1(4) . . . . ?
C9 C10 C11 C12 174.0(2) . . . . ?
C7 C6 C11 C10 2.9(3) . . . . ?
N2 C6 C11 C10 -177.9(2) . . . . ?
C7 C6 C11 C12 -173.2(2) . . . . ?
N2 C6 C11 C12 6.0(3) . . . . ?
C4 N5 C15 C20 -66.6(3) . . . . ?
P1 N5 C15 C20 119.0(2) . . . . ?
C4 N5 C15 C16 112.4(3) . . . . ?
P1 N5 C15 C16 -62.0(3) . . . . ?
C20 C15 C16 C17 -1.9(3) . . . . ?
N5 C15 C16 C17 179.1(2) . . . . ?
C20 C15 C16 C23 177.4(2) . . . . ?
N5 C15 C16 C23 -1.5(3) . . . . ?
C15 C16 C17 C18 0.2(4) . . . . ?
C23 C16 C17 C18 -179.1(2) . . . . ?
C16 C17 C18 C19 0.7(4) . . . . ?
C16 C17 C18 C22 179.3(2) . . . . ?
C17 C18 C19 C20 -0.1(3) . . . . ?
C22 C18 C19 C20 -178.7(2) . . . . ?
C18 C19 C20 C15 -1.4(3) . . . . ?
C18 C19 C20 C21 177.4(2) . . . . ?
C16 C15 C20 C19 2.4(3) . . . . ?
N5 C15 C20 C19 -178.58(19) . . . . ?
C16 C15 C20 C21 -176.4(2) . . . . ?
N5 C15 C20 C21 2.6(3) . . . . ?
N5 P1 C24 C28 139.07(19) . . . . ?
N2 P1 C24 C28 -129.17(19) . . . . ?
N5 P1 C24 C25 -41.2(3) . . . . ?
N2 P1 C24 C25 50.5(3) . . . . ?
N5 P1 C24 Li1 54.5(2) . . . . ?
N2 P1 C24 Li1 146.27(18) . . . . ?
C28 C24 C25 C26 0.2(3) . . . . ?
P1 C24 C25 C26 -179.6(2) . . . . ?
Li1 C24 C25 C26 63.7(2) . . . . ?
C28 C24 C25 Li1 -63.55(19) . . . . ?
P1 C24 C25 Li1 116.7(3) . . . . ?
C24 C25 C26 C27 -0.4(3) . . . . ?
Li1 C25 C26 C27 61.6(2) . . . . ?
C24 C25 C26 Li1 -62.1(2) . . . . ?
C25 C26 C27 C28 0.5(3) . . . . ?
Li1 C26 C27 C28 62.8(2) . . . . ?
C25 C26 C27 Li1 -62.3(2) . . . . ?
C26 C27 C28 C24 -0.4(3) . . . . ?
Li1 C27 C28 C24 64.5(2) . . . . ?
C26 C27 C28 Li1 -64.9(2) . . . . ?
C25 C24 C28 C27 0.1(3) . . . . ?
P1 C24 C28 C27 179.93(18) . . . . ?
Li1 C24 C28 C27 -65.0(2) . . . . ?
C25 C24 C28 Li1 65.1(2) . . . . ?
P1 C24 C28 Li1 -115.1(2) . . . . ?
C27 C28 Li1 O1D 7.9(9) . . . . ?
C24 C28 Li1 O1D -109.2(9) . . . . ?
C27 C28 Li1 O2D -125.8(2) . . . . ?
C24 C28 Li1 O2D 117.0(2) . . . . ?
C27 C28 Li1 C24 117.1(2) . . . . ?
C24 C28 Li1 C27 -117.1(2) . . . . ?
C27 C28 Li1 C25 77.99(18) . . . . ?
C24 C28 Li1 C25 -39.14(14) . . . . ?
C27 C28 Li1 C26 37.41(16) . . . . ?
C24 C28 Li1 C26 -79.72(16) . . . . ?
C28 C24 Li1 O1D 151.2(4) . . . . ?
C25 C24 Li1 O1D 37.7(4) . . . . ?
P1 C24 Li1 O1D -93.8(4) . . . . ?
C28 C24 Li1 O2D -80.6(3) . . . . ?
C25 C24 Li1 O2D 165.9(3) . . . . ?
P1 C24 Li1 O2D 34.4(3) . . . . ?
C25 C24 Li1 C28 -113.4(2) . . . . ?
P1 C24 Li1 C28 115.0(2) . . . . ?
C28 C24 Li1 C27 36.72(15) . . . . ?
C25 C24 Li1 C27 -76.73(17) . . . . ?
P1 C24 Li1 C27 151.77(18) . . . . ?
C28 C24 Li1 C25 113.4(2) . . . . ?
P1 C24 Li1 C25 -131.5(2) . . . . ?
C28 C24 Li1 C26 77.83(17) . . . . ?
C25 C24 Li1 C26 -35.61(15) . . . . ?
P1 C24 Li1 C26 -167.12(18) . . . . ?
C28 C27 Li1 O1D -177.1(3) . . . . ?
C26 C27 Li1 O1D -61.2(3) . . . . ?
C28 C27 Li1 O2D 72.1(3) . . . . ?
C26 C27 Li1 O2D -171.9(3) . . . . ?
C26 C27 Li1 C28 116.0(2) . . . . ?
C28 C27 Li1 C24 -37.59(15) . . . . ?
C26 C27 Li1 C24 78.39(18) . . . . ?
C28 C27 Li1 C25 -79.98(18) . . . . ?
C26 C27 Li1 C25 36.00(16) . . . . ?
C28 C27 Li1 C26 -116.0(2) . . . . ?
C26 C25 Li1 O1D 84.2(3) . . . . ?
C24 C25 Li1 O1D -157.8(3) . . . . ?
C26 C25 Li1 O2D -148.7(6) . . . . ?
C24 C25 Li1 O2D -30.7(6) . . . . ?
C26 C25 Li1 C28 -78.61(18) . . . . ?
C24 C25 Li1 C28 39.35(14) . . . . ?
C26 C25 Li1 C24 -118.0(2) . . . . ?
C26 C25 Li1 C27 -36.77(17) . . . . ?
C24 C25 Li1 C27 81.19(17) . . . . ?
C24 C25 Li1 C26 118.0(2) . . . . ?
C25 C26 Li1 O1D -108.4(2) . . . . ?
C27 C26 Li1 O1D 133.8(2) . . . . ?
C25 C26 Li1 O2D 138.6(8) . . . . ?
C27 C26 Li1 O2D 20.8(8) . . . . ?
C25 C26 Li1 C28 80.12(18) . . . . ?
C27 C26 Li1 C28 -37.73(16) . . . . ?
C25 C26 Li1 C24 37.35(15) . . . . ?
C27 C26 Li1 C24 -80.50(19) . . . . ?
C25 C26 Li1 C27 117.9(2) . . . . ?
C27 C26 Li1 C25 -117.9(2) . . . . ?
O2D Li1 O1D C1D 160.8(2) . . . . ?
C28 Li1 O1D C1D 24.1(10) . . . . ?
C24 Li1 O1D C1D -61.5(5) . . . . ?
C27 Li1 O1D C1D 29.9(4) . . . . ?
C25 Li1 O1D C1D -38.2(3) . . . . ?
C26 Li1 O1D C1D -2.0(3) . . . . ?
O2D Li1 O1D C2D 16.2(2) . . . . ?
C28 Li1 O1D C2D -120.5(8) . . . . ?
C24 Li1 O1D C2D 153.9(4) . . . . ?
C27 Li1 O1D C2D -114.7(3) . . . . ?
C25 Li1 O1D C2D 177.2(2) . . . . ?
C26 Li1 O1D C2D -146.62(19) . . . . ?
C1D O1D C2D C3D 173.1(2) . . . . ?
Li1 O1D C2D C3D -37.8(3) . . . . ?
O1D C2D C3D O2D 45.1(3) . . . . ?
C2D C3D O2D C4D 179.5(2) . . . . ?
C2D C3D O2D Li1 -32.7(3) . . . . ?
O1D Li1 O2D C3D 10.4(2) . . . . ?
C28 Li1 O2D C3D 178.3(2) . . . . ?
C24 Li1 O2D C3D -142.9(2) . . . . ?
C27 Li1 O2D C3D 141.9(3) . . . . ?
C25 Li1 O2D C3D -122.0(6) . . . . ?
C26 Li1 O2D C3D 127.1(8) . . . . ?
O1D Li1 O2D C4D 153.1(2) . . . . ?
C28 Li1 O2D C4D -39.0(3) . . . . ?
C24 Li1 O2D C4D -0.2(4) . . . . ?
C27 Li1 O2D C4D -75.3(4) . . . . ?
C25 Li1 O2D C4D 20.7(7) . . . . ?
C26 Li1 O2D C4D -90.2(8) . . . . ?
